data_7116189
loop_
_publ_author_name
'Bortoluzzi, Marco'
'Marchetti, Fabio'
'Pampaloni, Guido'
'Zacchini, Stefano'

_publ_section_title
;
 A crystallographically characterized salt of self-generated N-protonated
 tetraethylurea.
;
_journal_issue 7
_journal_name_full 'Chemical communications (Cambridge, England)'
_journal_page_first 1323
_journal_page_last 1325
_journal_paper_doi 10.1039/c4cc08801h
_journal_volume 51
_journal_year 2014
_chemical_formula_sum 'C9 H21 Cl6 N2 O W'
_chemical_formula_weight 569.83
_chemical_name_systematic
; 
 ? 
;
_space_group_IT_number 14
_symmetry_cell_setting monoclinic
_symmetry_space_group_name_Hall '-P 2ybc'
_symmetry_space_group_name_H-M 'P 1 21/c 1'
_atom_sites_solution_hydrogens geom
_atom_sites_solution_primary direct
_atom_sites_solution_secondary difmap
_audit_creation_method SHELXL-97
_audit_update_record
;
2014-07-28 deposited with the CCDC.
2014-11-27 downloaded from the CCDC.
;
_cell_angle_alpha 90.00
_cell_angle_beta 90.590(2)
_cell_angle_gamma 90.00
_cell_formula_units_Z 4
_cell_length_a 11.225(2)
_cell_length_b 10.379(2)
_cell_length_c 16.136(3)
_cell_measurement_reflns_used 5649
_cell_measurement_temperature 100(2)
_cell_measurement_theta_max 28.5405
_cell_measurement_theta_min 2.5295
_cell_volume 1879.8(6)
_computing_cell_refinement 'APEX2 (Bruker AXS, 2006)'
_computing_data_collection 'APEX2 (Bruker AXS, 2006)'
_computing_data_reduction 'SAINT (Bruker AXS, 2004)'
_computing_molecular_graphics 'ORTEPII (Johnson, 1996)'
_computing_publication_material 'XCIF (Bruker AXS, 2001)'
_computing_structure_refinement 'SHELXL-97 (Sheldrick, 1997)'
_computing_structure_solution 'SHELXS-97 (Sheldrick, 1990)'
_diffrn_ambient_temperature 100(2)
_diffrn_measured_fraction_theta_full 0.997
_diffrn_measured_fraction_theta_max 0.997
_diffrn_measurement_device_type 'CCD area detector'
_diffrn_measurement_method 'phi and omega scans'
_diffrn_radiation_monochromator graphite
_diffrn_radiation_source 'fine-focus sealed tube'
_diffrn_radiation_type MoK\a
_diffrn_radiation_wavelength 0.71073
_diffrn_reflns_av_R_equivalents 0.0357
_diffrn_reflns_av_unetI/netI 0.0331
_diffrn_reflns_limit_h_max 13
_diffrn_reflns_limit_h_min -13
_diffrn_reflns_limit_k_max 12
_diffrn_reflns_limit_k_min -12
_diffrn_reflns_limit_l_max 19
_diffrn_reflns_limit_l_min -19
_diffrn_reflns_number 13524
_diffrn_reflns_theta_full 25.68
_diffrn_reflns_theta_max 25.68
_diffrn_reflns_theta_min 1.81
_exptl_absorpt_coefficient_mu 6.992
_exptl_absorpt_correction_T_max 0.4875
_exptl_absorpt_correction_T_min 0.4008
_exptl_absorpt_correction_type empirical
_exptl_absorpt_process_details
;
 Data were corrected for Lorentz polarization and absorption
 effects (empirical absorption corrections SADABS).
 R(int) = 0.1691 (selected reflections only, before parameter refinement)
 R(int) = 0.0518 (selected reflections only, after parameter refinement)
;
_exptl_crystal_colour pale-orange
_exptl_crystal_density_diffrn 2.014
_exptl_crystal_density_method 'not measured'
_exptl_crystal_description plate
_exptl_crystal_F_000 1092
_exptl_crystal_size_max 0.16
_exptl_crystal_size_mid 0.13
_exptl_crystal_size_min 0.12
_refine_diff_density_max 1.391
_refine_diff_density_min -1.257
_refine_diff_density_rms 0.117
_refine_ls_extinction_method none
_refine_ls_goodness_of_fit_ref 1.026
_refine_ls_hydrogen_treatment mixed
_refine_ls_matrix_type full
_refine_ls_number_parameters 179
_refine_ls_number_reflns 3560
_refine_ls_number_restraints 1
_refine_ls_restrained_S_all 1.026
_refine_ls_R_factor_all 0.0294
_refine_ls_R_factor_gt 0.0241
_refine_ls_shift/su_max 0.002
_refine_ls_shift/su_mean 0.000
_refine_ls_structure_factor_coef Fsqd
_refine_ls_weighting_details 'calc w=1/[\s^2^(Fo^2^)+(0.0281P)^2^+0.0000P] where P=(Fo^2^+2Fc^2^)/3'
_refine_ls_weighting_scheme calc
_refine_ls_wR_factor_gt 0.0559
_refine_ls_wR_factor_ref 0.0583
_reflns_number_gt 3094
_reflns_number_total 3560
_reflns_threshold_expression >2sigma(I)
_cod_data_source_file c4cc08801h3.cif
_cod_data_source_block p21c
_cod_depositor_comments
;
The following automatic conversions were performed:

'_symmetry_cell_setting' value 'Monoclinic' changed to 'monoclinic'
according to
/usr/data/users/saulius/crontab/automatic-downloads/rss-feeds/RSC/lib/dictionaries/cif_core.dic
dictionary named 'cif_core.dic' version 2.4.2 from 2011-04-26.

Automatic conversion script
Id: cif_fix_values 2935 2014-11-11 08:27:57Z andrius 
;
_cod_original_cell_volume 1879.6(7)
_cod_original_sg_symbol_H-M P2(1)/c
_cod_database_code 7116189

loop_
_symmetry_equiv_pos_as_xyz
'x, y, z'
'-x, y+1/2, -z+1/2'
'-x, -y, -z'
'x, -y-1/2, z-1/2'

loop_
_atom_site_label
_atom_site_type_symbol
_atom_site_fract_x
_atom_site_fract_y
_atom_site_fract_z
_atom_site_U_iso_or_equiv
_atom_site_adp_type
_atom_site_occupancy
_atom_site_symmetry_multiplicity
_atom_site_calc_flag
_atom_site_refinement_flags
C1 C 0.3317(3) 0.8145(3) 0.2727(2) 0.0202(8) Uani 1 1 d .
C2 C 0.4965(3) 0.6916(4) 0.2266(2) 0.0234(8) Uani 1 1 d .
H2A H 0.5385 0.6148 0.2487 0.028 Uiso 1 1 calc R
H2B H 0.5422 0.7689 0.2437 0.028 Uiso 1 1 calc R
C3 C 0.4920(3) 0.6843(4) 0.1327(2) 0.0318(9) Uani 1 1 d .
H3A H 0.4473 0.6076 0.1156 0.048 Uiso 1 1 calc R
H3B H 0.5733 0.6793 0.1113 0.048 Uiso 1 1 calc R
H3C H 0.4527 0.7615 0.1106 0.048 Uiso 1 1 calc R
C4 C 0.3187(3) 0.5732(3) 0.2808(2) 0.0271(9) Uani 1 1 d .
H4A H 0.3381 0.5108 0.2365 0.033 Uiso 1 1 calc R
H4B H 0.2311 0.5846 0.2810 0.033 Uiso 1 1 calc R
C5 C 0.3587(4) 0.5189(4) 0.3635(3) 0.0396(10) Uani 1 1 d .
H5A H 0.4457 0.5106 0.3644 0.059 Uiso 1 1 calc R
H5B H 0.3225 0.4339 0.3716 0.059 Uiso 1 1 calc R
H5C H 0.3338 0.5769 0.4080 0.059 Uiso 1 1 calc R
C6 C 0.2144(3) 0.9137(4) 0.3845(2) 0.0270(9) Uani 1 1 d .
H6A H 0.2480 0.9976 0.3674 0.032 Uiso 1 1 calc R
H6B H 0.1329 0.9290 0.4053 0.032 Uiso 1 1 calc R
C7 C 0.2904(3) 0.8574(4) 0.4531(2) 0.0374(11) Uani 1 1 d .
H7A H 0.2540 0.7774 0.4729 0.056 Uiso 1 1 calc R
H7B H 0.2962 0.9192 0.4989 0.056 Uiso 1 1 calc R
H7C H 0.3702 0.8391 0.4321 0.056 Uiso 1 1 calc R
C8 C 0.1213(3) 0.8761(4) 0.2453(2) 0.0246(8) Uani 1 1 d .
H8A H 0.0425 0.8892 0.2710 0.029 Uiso 1 1 calc R
H8B H 0.1498 0.9607 0.2254 0.029 Uiso 1 1 calc R
C9 C 0.1075(3) 0.7856(4) 0.1721(3) 0.0300(9) Uani 1 1 d .
H9A H 0.1860 0.7675 0.1487 0.045 Uiso 1 1 calc R
H9B H 0.0566 0.8258 0.1298 0.045 Uiso 1 1 calc R
H9C H 0.0710 0.7048 0.1905 0.045 Uiso 1 1 calc R
Cl1 Cl 0.89143(7) 0.95212(8) 0.40366(6) 0.0247(2) Uani 1 1 d .
Cl2 Cl 0.73103(8) 0.54119(9) 0.42161(6) 0.0292(2) Uani 1 1 d .
Cl3 Cl 0.62218(7) 0.83104(10) 0.41594(6) 0.0277(2) Uani 1 1 d .
Cl4 Cl 0.80639(9) 0.73858(8) 0.26824(6) 0.0248(2) Uani 1 1 d .
Cl5 Cl 1.00668(7) 0.65050(9) 0.40546(6) 0.0260(2) Uani 1 1 d .
Cl6 Cl 0.83347(9) 0.75790(8) 0.55364(6) 0.0256(2) Uani 1 1 d .
N1 N 0.3757(2) 0.6979(3) 0.26229(18) 0.0180(6) Uani 1 1 d .
N2 N 0.2082(2) 0.8247(3) 0.31040(18) 0.0196(6) Uani 1 1 d D
H2 H 0.182(3) 0.749(2) 0.331(2) 0.024 Uiso 1 1 d D
O1 O 0.3779(2) 0.9163(2) 0.25516(16) 0.0273(6) Uani 1 1 d .
W1 W 0.812495(12) 0.743338(13) 0.412126(8) 0.01789(7) Uani 1 1 d .

loop_
_atom_site_aniso_label
_atom_site_aniso_U_11
_atom_site_aniso_U_22
_atom_site_aniso_U_33
_atom_site_aniso_U_23
_atom_site_aniso_U_13
_atom_site_aniso_U_12
C1 0.0197(18) 0.020(2) 0.0209(19) -0.0022(16) 0.0010(14) -0.0001(15)
C2 0.0166(18) 0.024(2) 0.029(2) -0.0003(17) 0.0037(15) 0.0028(15)
C3 0.035(2) 0.034(2) 0.027(2) -0.0040(19) 0.0099(18) -0.0037(18)
C4 0.033(2) 0.0150(19) 0.034(2) -0.0004(16) 0.0062(17) -0.0052(16)
C5 0.058(3) 0.023(2) 0.039(3) 0.0082(19) 0.013(2) -0.001(2)
C6 0.0189(18) 0.032(2) 0.031(2) -0.0132(18) 0.0029(16) 0.0005(15)
C7 0.026(2) 0.053(3) 0.033(2) -0.018(2) -0.0007(17) 0.001(2)
C8 0.0185(18) 0.026(2) 0.029(2) 0.0005(17) 0.0002(15) 0.0010(15)
C9 0.024(2) 0.036(2) 0.030(2) -0.0007(19) -0.0017(17) 0.0010(17)
Cl1 0.0245(4) 0.0189(5) 0.0308(5) -0.0001(4) 0.0079(4) 0.0006(3)
Cl2 0.0345(5) 0.0281(5) 0.0252(5) -0.0023(4) 0.0073(4) -0.0091(4)
Cl3 0.0190(4) 0.0387(6) 0.0255(5) -0.0007(4) 0.0025(4) 0.0037(4)
Cl4 0.0276(5) 0.0313(5) 0.0157(5) 0.0001(4) 0.0034(4) -0.0002(4)
Cl5 0.0225(4) 0.0237(5) 0.0319(5) 0.0049(4) 0.0054(4) 0.0042(4)
Cl6 0.0289(5) 0.0315(6) 0.0163(5) -0.0009(4) -0.0003(4) -0.0002(4)
N1 0.0199(15) 0.0137(15) 0.0204(16) -0.0005(13) 0.0032(12) -0.0006(12)
N2 0.0198(15) 0.0174(17) 0.0218(16) -0.0040(13) 0.0021(12) -0.0010(12)
O1 0.0239(13) 0.0149(14) 0.0432(17) 0.0029(12) 0.0077(12) -0.0005(11)
W1 0.01813(10) 0.02030(10) 0.01529(10) -0.00005(6) 0.00281(6) -0.00047(6)

loop_
_atom_type_symbol
_atom_type_description
_atom_type_scat_dispersion_real
_atom_type_scat_dispersion_imag
_atom_type_scat_source
C C 0.0033 0.0016 'International Tables Vol C Tables 4.2.6.8 and 6.1.1.4'
H H 0.0000 0.0000 'International Tables Vol C Tables 4.2.6.8 and 6.1.1.4'
N N 0.0061 0.0033 'International Tables Vol C Tables 4.2.6.8 and 6.1.1.4'
O O 0.0106 0.0060 'International Tables Vol C Tables 4.2.6.8 and 6.1.1.4'
Cl Cl 0.1484 0.1585 'International Tables Vol C Tables 4.2.6.8 and 6.1.1.4'
W W -0.8490 6.8722 'International Tables Vol C Tables 4.2.6.8 and 6.1.1.4'

loop_
_geom_angle_atom_site_label_1
_geom_angle_atom_site_label_2
_geom_angle_atom_site_label_3
_geom_angle
O1 C1 N1 127.5(3)
O1 C1 N2 115.2(3)
N1 C1 N2 117.3(3)
N1 C2 C3 111.7(3)
N1 C2 H2A 109.3
C3 C2 H2A 109.3
N1 C2 H2B 109.3
C3 C2 H2B 109.3
H2A C2 H2B 107.9
C2 C3 H3A 109.5
C2 C3 H3B 109.5
H3A C3 H3B 109.5
C2 C3 H3C 109.5
H3A C3 H3C 109.5
H3B C3 H3C 109.5
N1 C4 C5 112.3(3)
N1 C4 H4A 109.1
C5 C4 H4A 109.1
N1 C4 H4B 109.1
C5 C4 H4B 109.1
H4A C4 H4B 107.9
C4 C5 H5A 109.5
C4 C5 H5B 109.5
H5A C5 H5B 109.5
C4 C5 H5C 109.5
H5A C5 H5C 109.5
H5B C5 H5C 109.5
C7 C6 N2 111.4(3)
C7 C6 H6A 109.3
N2 C6 H6A 109.3
C7 C6 H6B 109.3
N2 C6 H6B 109.3
H6A C6 H6B 108.0
C6 C7 H7A 109.5
C6 C7 H7B 109.5
H7A C7 H7B 109.5
C6 C7 H7C 109.5
H7A C7 H7C 109.5
H7B C7 H7C 109.5
C9 C8 N2 112.3(3)
C9 C8 H8A 109.1
N2 C8 H8A 109.1
C9 C8 H8B 109.1
N2 C8 H8B 109.1
H8A C8 H8B 107.9
C8 C9 H9A 109.5
C8 C9 H9B 109.5
H9A C9 H9B 109.5
C8 C9 H9C 109.5
H9A C9 H9C 109.5
H9B C9 H9C 109.5
C1 N1 C4 128.0(3)
C1 N1 C2 115.8(3)
C4 N1 C2 116.2(3)
C6 N2 C8 110.9(3)
C6 N2 C1 108.9(3)
C8 N2 C1 109.2(3)
C6 N2 H2 105(2)
C8 N2 H2 110(2)
C1 N2 H2 113(2)
Cl2 W1 Cl6 91.76(3)
Cl2 W1 Cl4 92.27(3)
Cl6 W1 Cl4 175.09(3)
Cl2 W1 Cl3 89.39(4)
Cl6 W1 Cl3 91.88(3)
Cl4 W1 Cl3 90.98(3)
Cl2 W1 Cl1 178.60(3)
Cl6 W1 Cl1 87.83(3)
Cl4 W1 Cl1 88.21(3)
Cl3 W1 Cl1 89.29(3)
Cl2 W1 Cl5 89.92(4)
Cl6 W1 Cl5 89.26(3)
Cl4 W1 Cl5 87.93(3)
Cl3 W1 Cl5 178.69(3)
Cl1 W1 Cl5 91.41(3)

loop_
_geom_bond_atom_site_label_1
_geom_bond_atom_site_label_2
_geom_bond_distance
C1 O1 1.212(4)
C1 N1 1.319(5)
C1 N2 1.523(4)
C2 N1 1.480(4)
C2 C3 1.517(5)
C2 H2A 0.9900
C2 H2B 0.9900
C3 H3A 0.9800
C3 H3B 0.9800
C3 H3C 0.9800
C4 N1 1.476(4)
C4 C5 1.513(5)
C4 H4A 0.9900
C4 H4B 0.9900
C5 H5A 0.9800
C5 H5B 0.9800
C5 H5C 0.9800
C6 C7 1.508(5)
C6 N2 1.512(4)
C6 H6A 0.9900
C6 H6B 0.9900
C7 H7A 0.9800
C7 H7B 0.9800
C7 H7C 0.9800
C8 C9 1.515(5)
C8 N2 1.523(4)
C8 H8A 0.9900
C8 H8B 0.9900
C9 H9A 0.9800
C9 H9B 0.9800
C9 H9C 0.9800
Cl1 W1 2.3455(10)
Cl2 W1 2.2944(10)
Cl3 W1 2.3235(9)
Cl4 W1 2.3225(11)
Cl5 W1 2.3865(9)
Cl6 W1 2.2980(11)
N2 H2 0.898(18)

loop_
_geom_hbond_atom_site_label_D
_geom_hbond_atom_site_label_H
_geom_hbond_atom_site_label_A
_geom_hbond_distance_DH
_geom_hbond_distance_HA
_geom_hbond_distance_DA
_geom_hbond_angle_DHA
_geom_hbond_site_symmetry_A
N2 H2 Cl5 0.898(18) 2.53(3) 3.288(3) 142(3) 1_455

loop_
_geom_torsion_atom_site_label_1
_geom_torsion_atom_site_label_2
_geom_torsion_atom_site_label_3
_geom_torsion_atom_site_label_4
_geom_torsion
O1 C1 N1 C4 -177.8(4)
N2 C1 N1 C4 1.7(5)
O1 C1 N1 C2 1.3(5)
N2 C1 N1 C2 -179.2(3)
C5 C4 N1 C1 -98.2(4)
C5 C4 N1 C2 82.7(4)
C3 C2 N1 C1 -90.2(4)
C3 C2 N1 C4 89.0(4)
C7 C6 N2 C8 174.2(3)
C7 C6 N2 C1 -65.7(4)
C9 C8 N2 C6 -176.8(3)
C9 C8 N2 C1 63.3(4)
O1 C1 N2 C6 -54.1(4)
N1 C1 N2 C6 126.4(3)
O1 C1 N2 C8 67.1(4)
N1 C1 N2 C8 -112.5(3)
